data_7206817
loop_
_publ_author_name
'Xiong, Shunshun'
'Li, Shujuan'
'Wang, Sujing'
'Wang, Zhiyong'

_publ_section_title
;
 Multi-functional metal--organic frameworks based on H4mdip: Crystal
 structure, photoluminescence, selective ion-exchange and catalysis
;
_journal_issue 24
_journal_name_full CrystEngComm
_journal_page_first 7236
_journal_paper_doi 10.1039/c1ce05751k
_journal_volume 13
_journal_year 2011
_chemical_formula_sum 'C37 H24 Co2 N4 O8'
_chemical_formula_weight 770.46
_chemical_name_systematic
;
?
;
_space_group_IT_number 29
_symmetry_cell_setting orthorhombic
_symmetry_space_group_name_Hall 'P 2c -2ac'
_symmetry_space_group_name_H-M 'P c a 21'
_atom_sites_solution_hydrogens geom
_atom_sites_solution_primary direct
_atom_sites_solution_secondary difmap
_audit_creation_method SHELXL-97
_cell_angle_alpha 90.00
_cell_angle_beta 90.00
_cell_angle_gamma 90.00
_cell_formula_units_Z 4
_cell_length_a 26.6496(5)
_cell_length_b 11.4204(2)
_cell_length_c 17.5511(3)
_cell_measurement_temperature 293(2)
_cell_volume 5341.66(16)
_computing_structure_refinement 'SHELXL-97 (Sheldrick, 1997)'
_diffrn_ambient_temperature 293(2)
_diffrn_measured_fraction_theta_full 0.995
_diffrn_measured_fraction_theta_max 0.995
_diffrn_radiation_monochromator graphite
_diffrn_radiation_source 'fine-focus sealed tube'
_diffrn_radiation_type CuK\a
_diffrn_radiation_wavelength 1.54184
_diffrn_reflns_av_R_equivalents 0.0331
_diffrn_reflns_av_sigmaI/netI 0.0671
_diffrn_reflns_limit_h_max 21
_diffrn_reflns_limit_h_min -30
_diffrn_reflns_limit_k_max 7
_diffrn_reflns_limit_k_min -13
_diffrn_reflns_limit_l_max 18
_diffrn_reflns_limit_l_min -20
_diffrn_reflns_number 15032
_diffrn_reflns_theta_full 62.75
_diffrn_reflns_theta_max 62.75
_diffrn_reflns_theta_min 3.32
_exptl_absorpt_coefficient_mu 5.187
_exptl_absorpt_correction_T_max 0.4235
_exptl_absorpt_correction_T_min 0.2568
_exptl_absorpt_correction_type multi-scan
_exptl_crystal_colour red
_exptl_crystal_density_diffrn 0.958
_exptl_crystal_density_method 'not measured'
_exptl_crystal_description block
_exptl_crystal_F_000 1568
_exptl_crystal_size_max 0.36
_exptl_crystal_size_mid 0.24
_exptl_crystal_size_min 0.20
_platon_squeeze_details
;
;
_refine_diff_density_max 0.199
_refine_diff_density_min -0.222
_refine_diff_density_rms 0.042
_refine_ls_abs_structure_details 'Flack H D (1983), Acta Cryst. A39, 876-881'
_refine_ls_abs_structure_Flack 0.406(5)
_refine_ls_extinction_method none
_refine_ls_goodness_of_fit_ref 1.002
_refine_ls_hydrogen_treatment constr
_refine_ls_matrix_type full
_refine_ls_number_parameters 461
_refine_ls_number_reflns 7101
_refine_ls_number_restraints 2
_refine_ls_restrained_S_all 1.002
_refine_ls_R_factor_all 0.0508
_refine_ls_R_factor_gt 0.0355
_refine_ls_shift/su_max 0.001
_refine_ls_shift/su_mean 0.000
_refine_ls_structure_factor_coef Fsqd
_refine_ls_weighting_details 'calc w=1/[\s^2^(Fo^2^)+(0.0230P)^2^+0.0000P] where P=(Fo^2^+2Fc^2^)/3'
_refine_ls_weighting_scheme calc
_refine_ls_wR_factor_gt 0.0713
_refine_ls_wR_factor_ref 0.0756
_reflns_number_gt 5036
_reflns_number_total 7101
_reflns_threshold_expression >2sigma(I)
_cod_data_source_file c1ce05751k.txt
_cod_data_source_block x0509
_cod_original_sg_symbol_H-M Pca2(1)
_cod_database_code 7206817

loop_
_symmetry_equiv_pos_as_xyz
'x, y, z'
'-x, -y, z+1/2'
'-x+1/2, y, z+1/2'
'x+1/2, -y, z'

loop_
_atom_site_label
_atom_site_type_symbol
_atom_site_fract_x
_atom_site_fract_y
_atom_site_fract_z
_atom_site_U_iso_or_equiv
_atom_site_adp_type
_atom_site_occupancy
_atom_site_symmetry_multiplicity
_atom_site_calc_flag
_atom_site_refinement_flags
Co1 Co 0.35677(3) 0.05918(5) 0.26425(4) 0.02378(17) Uani 1 1 d .
Co2 Co 0.39322(3) -0.01807(5) 0.48374(4) 0.02457(17) Uani 1 1 d .
O6 O -0.05158(12) 0.0297(3) 0.4047(2) 0.0343(8) Uani 1 1 d .
O1 O 0.20092(15) 0.0558(3) 0.6718(2) 0.0406(10) Uani 1 1 d .
O4 O 0.32025(11) -0.0181(2) 0.45539(18) 0.0328(8) Uani 1 1 d .
O3 O 0.30247(13) 0.0657(2) 0.3439(2) 0.0339(9) Uani 1 1 d .
O5 O -0.06995(11) -0.0573(2) 0.29475(18) 0.0324(8) Uani 1 1 d .
N2 N 0.35703(14) 0.8699(3) 0.2636(3) 0.0332(8) Uani 1 1 d .
O2 O 0.12192(13) 0.0723(3) 0.6432(2) 0.0381(9) Uani 1 1 d .
N1 N 0.35815(14) 0.2481(3) 0.2670(3) 0.0335(9) Uani 1 1 d .
O7 O 0.12790(13) -0.0069(3) 0.1051(2) 0.0418(9) Uani 1 1 d .
C7 C 0.02255(16) -0.0028(4) 0.2335(3) 0.0321(12) Uani 1 1 d .
H7 H 0.0005 -0.0475 0.2045 0.038 Uiso 1 1 calc R
O8 O 0.04876(14) -0.0140(3) 0.0736(2) 0.0410(10) Uani 1 1 d .
C2 C 0.00915(16) 0.0320(4) 0.3083(3) 0.0290(11) Uani 1 1 d .
C12 C 0.24004(17) 0.0683(3) 0.4394(3) 0.0242(10) Uani 1 1 d U
C4 C 0.08816(15) 0.1383(3) 0.3193(2) 0.0282(10) Uani 1 1 d .
C13 C 0.22757(17) 0.0530(4) 0.5134(3) 0.0337(12) Uani 1 1 d U
H13 H 0.2508 0.0193 0.5464 0.040 Uiso 1 1 calc R
C30 C 0.3906(2) 0.5485(3) 0.4816(5) 0.0370(13) Uani 1 1 d .
C35 C 0.39052(19) 0.4181(3) 0.4838(4) 0.0357(12) Uani 1 1 d .
C16 C 0.29148(17) 0.0365(4) 0.4112(3) 0.0269(11) Uani 1 1 d .
N4 N 0.39290(15) 0.1730(3) 0.4817(3) 0.0325(9) Uani 1 1 d .
C17 C 0.1668(2) 0.0698(4) 0.6231(3) 0.0308(12) Uani 1 1 d .
N3 N 0.39309(14) 0.7944(3) 0.4858(3) 0.0325(8) Uani 1 1 d .
C3 C 0.04178(14) 0.1008(3) 0.3495(2) 0.0279(10) Uani 1 1 d .
H3 H 0.0330 0.1232 0.3986 0.033 Uiso 1 1 calc R
C5 C 0.10104(15) 0.0997(4) 0.2476(2) 0.0311(11) Uani 1 1 d .
H5 H 0.1321 0.1204 0.2276 0.037 Uiso 1 1 calc R
C9 C 0.12185(15) 0.2192(4) 0.3639(3) 0.0332(11) Uani 1 1 d .
H9A H 0.1010 0.2706 0.3945 0.040 Uiso 1 1 calc R
H9B H 0.1403 0.2679 0.3283 0.040 Uiso 1 1 calc R
C1 C -0.04183(17) 0.0000(3) 0.3381(3) 0.0237(11) Uani 1 1 d .
C25 C 0.35851(19) 0.6254(4) 0.2630(4) 0.0409(11) Uani 1 1 d .
C29 C 0.4310(2) 0.6140(4) 0.4607(5) 0.078(3) Uani 1 1 d .
H29 H 0.4598 0.5767 0.4430 0.093 Uiso 1 1 calc R
C11 C 0.20628(14) 0.1220(4) 0.3917(3) 0.0297(10) Uani 1 1 d .
H11 H 0.2153 0.1341 0.3411 0.036 Uiso 1 1 calc R
C6 C 0.06852(17) 0.0299(4) 0.2038(3) 0.0320(12) Uani 1 1 d .
C20 C 0.3580(2) 0.4933(3) 0.2672(4) 0.0338(14) Uani 1 1 d .
C22 C 0.3962(2) 0.3071(4) 0.2439(4) 0.0500(17) Uani 1 1 d .
H22 H 0.4247 0.2660 0.2289 0.060 Uiso 1 1 calc R
C23 C 0.3923(2) 0.8114(4) 0.2280(4) 0.065(2) Uani 1 1 d .
H23 H 0.4168 0.8528 0.2015 0.078 Uiso 1 1 calc R
C8 C 0.0822(2) -0.0010(3) 0.1241(3) 0.0307(13) Uani 1 1 d .
C15 C 0.14721(15) 0.1353(3) 0.4920(3) 0.0324(10) Uani 1 1 d .
H15 H 0.1152 0.1536 0.5094 0.039 Uiso 1 1 calc R
C26 C 0.3208(2) 0.6886(4) 0.2987(4) 0.059(2) Uani 1 1 d .
H26 H 0.2954 0.6489 0.3243 0.070 Uiso 1 1 calc R
C14 C 0.18035(17) 0.0867(4) 0.5417(3) 0.0278(11) Uani 1 1 d .
C10 C 0.15912(14) 0.1589(3) 0.4159(2) 0.0252(10) Uani 1 1 d .
C24 C 0.3944(3) 0.6862(5) 0.2283(4) 0.064(2) Uani 1 1 d .
H24 H 0.4208 0.6475 0.2044 0.077 Uiso 1 1 calc R
C36 C 0.4293(2) 0.3551(4) 0.4455(4) 0.0448(15) Uani 1 1 d .
H36 H 0.4550 0.3937 0.4199 0.054 Uiso 1 1 calc R
C21 C 0.3975(2) 0.4291(4) 0.2398(4) 0.067(2) Uani 1 1 d .
H21 H 0.4251 0.4667 0.2186 0.080 Uiso 1 1 calc R
C19 C 0.3203(2) 0.4325(4) 0.2951(4) 0.070(2) Uani 1 1 d .
H19 H 0.2930 0.4719 0.3161 0.084 Uiso 1 1 calc R
C18 C 0.3203(2) 0.3121(4) 0.2941(4) 0.0548(19) Uani 1 1 d .
H18 H 0.2924 0.2731 0.3133 0.066 Uiso 1 1 calc R
C27 C 0.32042(19) 0.8090(4) 0.2969(3) 0.0485(15) Uani 1 1 d .
H27 H 0.2939 0.8490 0.3194 0.058 Uiso 1 1 calc R
C34 C 0.3542(2) 0.3512(4) 0.5192(4) 0.0530(18) Uani 1 1 d .
H34 H 0.3275 0.3872 0.5440 0.064 Uiso 1 1 calc R
C31 C 0.3500(2) 0.6118(4) 0.5023(5) 0.078(3) Uani 1 1 d .
H31 H 0.3201 0.5737 0.5137 0.093 Uiso 1 1 calc R
C28 C 0.4301(2) 0.7326(4) 0.4653(4) 0.065(2) Uani 1 1 d .
H28 H 0.4594 0.7720 0.4522 0.079 Uiso 1 1 calc R
C32 C 0.3524(2) 0.7335(4) 0.5067(4) 0.068(2) Uani 1 1 d .
H32 H 0.3246 0.7741 0.5249 0.082 Uiso 1 1 calc R
C37 C 0.4272(2) 0.2357(4) 0.4481(3) 0.0472(16) Uani 1 1 d .
H37 H 0.4527 0.1952 0.4234 0.057 Uiso 1 1 calc R
C33 C 0.3577(2) 0.2339(4) 0.5176(3) 0.0438(15) Uani 1 1 d .
H33 H 0.3333 0.1918 0.5439 0.053 Uiso 1 1 calc R

loop_
_atom_site_aniso_label
_atom_site_aniso_U_11
_atom_site_aniso_U_22
_atom_site_aniso_U_33
_atom_site_aniso_U_23
_atom_site_aniso_U_13
_atom_site_aniso_U_12
Co1 0.0223(4) 0.0289(4) 0.0201(4) 0.0006(3) 0.0003(4) 0.0018(3)
Co2 0.0231(4) 0.0283(4) 0.0223(4) 0.0000(4) 0.0007(4) 0.0016(3)
O6 0.029(2) 0.0415(18) 0.032(2) 0.0021(15) 0.0038(17) -0.0024(14)
O1 0.037(3) 0.058(2) 0.026(3) 0.0068(15) 0.002(2) 0.0018(15)
O4 0.0230(18) 0.0368(18) 0.039(2) 0.0056(14) -0.0028(16) 0.0021(13)
O3 0.032(2) 0.0413(19) 0.028(2) 0.0049(15) 0.0081(17) 0.0003(14)
O5 0.0235(17) 0.0444(19) 0.029(2) 0.0032(15) -0.0022(16) -0.0108(14)
N2 0.036(2) 0.035(2) 0.029(2) 0.003(2) -0.006(2) 0.000(2)
O2 0.032(2) 0.058(2) 0.025(2) 0.0007(15) 0.0077(18) -0.0019(16)
N1 0.033(2) 0.033(2) 0.034(2) 0.006(2) -0.005(2) 0.0002(19)
O7 0.037(2) 0.059(2) 0.029(2) -0.0026(15) 0.0080(18) -0.0041(15)
C7 0.024(3) 0.053(3) 0.019(3) -0.0038(19) 0.001(2) -0.011(2)
O8 0.033(3) 0.066(3) 0.024(3) -0.0052(16) 0.000(2) -0.0013(16)
C2 0.021(2) 0.042(3) 0.023(3) -0.006(2) 0.000(2) -0.006(2)
C12 0.020(2) 0.029(2) 0.023(2) -0.0022(19) 0.002(2) -0.0027(19)
C4 0.022(2) 0.027(2) 0.036(3) 0.009(2) -0.004(2) -0.0023(18)
C13 0.035(3) 0.042(3) 0.024(2) -0.0003(19) 0.003(2) 0.005(2)
C30 0.037(3) 0.026(3) 0.048(4) 0.000(3) 0.002(3) -0.001(2)
C35 0.033(3) 0.027(2) 0.047(3) -0.001(3) 0.001(3) -0.007(2)
C16 0.026(3) 0.031(3) 0.024(3) -0.001(2) -0.002(2) -0.0036(19)
N4 0.038(2) 0.0251(19) 0.035(2) -0.003(2) 0.009(2) -0.0011(18)
C17 0.036(3) 0.035(3) 0.021(3) -0.005(2) -0.002(3) 0.001(2)
N3 0.033(2) 0.0223(18) 0.042(2) 0.001(2) 0.008(2) 0.0004(18)
C3 0.024(2) 0.041(3) 0.018(2) -0.0029(18) 0.0066(19) 0.0018(19)
C5 0.020(2) 0.053(3) 0.020(3) 0.0014(19) 0.003(2) -0.0060(19)
C9 0.025(2) 0.040(3) 0.034(3) 0.008(2) 0.000(2) 0.0026(18)
C1 0.027(3) 0.028(3) 0.016(3) 0.0046(18) 0.000(2) -0.0053(19)
C25 0.047(3) 0.033(3) 0.043(3) 0.009(3) -0.003(3) -0.004(3)
C29 0.049(4) 0.025(3) 0.159(8) 0.012(4) 0.034(4) 0.008(2)
C11 0.021(2) 0.048(3) 0.020(2) -0.004(2) 0.0068(19) -0.0058(19)
C6 0.027(3) 0.048(3) 0.021(3) 0.000(2) 0.004(2) 0.009(2)
C20 0.038(4) 0.028(3) 0.036(4) -0.006(3) -0.002(4) 0.005(2)
C22 0.042(4) 0.031(3) 0.077(5) -0.007(3) 0.011(4) 0.013(2)
C23 0.065(4) 0.033(3) 0.096(6) 0.002(3) 0.026(4) 0.016(3)
C8 0.032(3) 0.030(3) 0.030(3) -0.0001(19) 0.015(3) -0.002(2)
C15 0.019(2) 0.041(3) 0.037(3) -0.006(2) 0.013(3) -0.0007(18)
C26 0.061(4) 0.033(3) 0.082(5) 0.009(3) 0.042(4) -0.006(3)
C14 0.020(3) 0.038(3) 0.025(3) 0.004(2) -0.002(2) -0.002(2)
C10 0.021(2) 0.031(2) 0.024(3) -0.0048(19) -0.0013(19) 0.0001(17)
C24 0.066(5) 0.038(3) 0.090(6) -0.003(3) 0.035(4) -0.003(3)
C36 0.041(3) 0.031(3) 0.063(4) -0.004(2) 0.019(3) 0.000(2)
C21 0.068(4) 0.030(3) 0.102(6) 0.003(3) 0.038(4) -0.001(3)
C19 0.061(4) 0.033(3) 0.118(6) 0.004(3) 0.040(4) 0.009(3)
C18 0.038(4) 0.036(3) 0.090(5) 0.006(3) 0.032(4) 0.003(2)
C27 0.049(3) 0.027(3) 0.070(4) -0.004(3) 0.029(3) 0.004(2)
C34 0.047(4) 0.030(3) 0.082(5) 0.010(3) 0.035(3) 0.017(2)
C31 0.044(4) 0.029(3) 0.160(8) 0.020(4) 0.049(5) -0.002(2)
C28 0.037(4) 0.032(3) 0.127(7) 0.017(3) 0.014(4) 0.001(2)
C32 0.052(4) 0.039(3) 0.114(7) 0.006(3) 0.047(4) 0.003(3)
C37 0.057(4) 0.038(3) 0.047(4) -0.004(3) 0.015(3) 0.010(3)
C33 0.040(3) 0.028(3) 0.063(4) -0.006(2) 0.026(3) -0.009(2)

loop_
_atom_type_symbol
_atom_type_description
_atom_type_scat_dispersion_real
_atom_type_scat_dispersion_imag
_atom_type_scat_source
C C 0.0181 0.0091 'International Tables Vol C Tables 4.2.6.8 and 6.1.1.4'
H H 0.0000 0.0000 'International Tables Vol C Tables 4.2.6.8 and 6.1.1.4'
N N 0.0311 0.0180 'International Tables Vol C Tables 4.2.6.8 and 6.1.1.4'
O O 0.0492 0.0322 'International Tables Vol C Tables 4.2.6.8 and 6.1.1.4'
Co Co -2.3653 3.6143 'International Tables Vol C Tables 4.2.6.8 and 6.1.1.4'

loop_
_geom_angle_atom_site_label_1
_geom_angle_atom_site_label_2
_geom_angle_atom_site_label_3
_geom_angle
_geom_angle_site_symmetry_1
_geom_angle_site_symmetry_3
O3 Co1 O5 120.65(15) . 4
O3 Co1 N1 87.71(15) . .
O5 Co1 N1 89.31(13) 4 .
O3 Co1 N2 92.46(15) . 1_545
O5 Co1 N2 89.30(13) 4 1_545
N1 Co1 N2 178.47(18) . 1_545
O3 Co1 O2 148.43(14) . 3_554
O5 Co1 O2 90.39(13) 4 3_554
N1 Co1 O2 87.07(16) . 3_554
N2 Co1 O2 93.58(16) 1_545 3_554
O3 Co1 O1 90.60(12) . 3_554
O5 Co1 O1 148.75(14) 4 3_554
N1 Co1 O1 92.58(14) . 3_554
N2 Co1 O1 88.94(14) 1_545 3_554
O2 Co1 O1 58.60(13) 3_554 3_554
O4 Co2 O6 122.26(15) . 4
O4 Co2 N3 90.14(14) . 1_545
O6 Co2 N3 86.96(15) 4 1_545
O4 Co2 N4 89.54(14) . .
O6 Co2 N4 93.27(15) 4 .
N3 Co2 N4 179.68(16) 1_545 .
O4 Co2 O7 89.54(13) . 3
O6 Co2 O7 148.18(14) 4 3
N3 Co2 O7 92.36(16) 1_545 3
N4 Co2 O7 87.56(16) . 3
O4 Co2 O8 148.74(14) . 3
O6 Co2 O8 88.97(12) 4 3
N3 Co2 O8 90.58(15) 1_545 3
N4 Co2 O8 89.64(15) . 3
O7 Co2 O8 59.21(13) 3 3
C1 O6 Co2 140.9(3) . 4_455
C17 O1 Co1 89.7(3) . 3
C16 O4 Co2 138.1(3) . .
C16 O3 Co1 143.8(3) . .
C1 O5 Co1 138.0(3) . 4_455
C23 N2 C27 117.9(4) . .
C23 N2 Co1 120.9(4) . 1_565
C27 N2 Co1 121.2(3) . 1_565
C17 O2 Co1 91.4(3) . 3
C22 N1 C18 115.1(4) . .
C22 N1 Co1 122.0(3) . .
C18 N1 Co1 122.9(3) . .
C8 O7 Co2 90.7(3) . 3_554
C6 C7 C2 119.8(4) . .
C8 O8 Co2 90.6(3) . 3_554
C3 C2 C7 119.2(4) . .
C3 C2 C1 121.9(4) . .
C7 C2 C1 118.8(4) . .
C13 C12 C11 118.9(4) . .
C13 C12 C16 120.7(4) . .
C11 C12 C16 120.2(4) . .
C5 C4 C3 117.7(4) . .
C5 C4 C9 121.5(4) . .
C3 C4 C9 120.8(4) . .
C12 C13 C14 121.6(5) . .
C31 C30 C29 114.3(4) . .
C31 C30 C35 121.9(4) . .
C29 C30 C35 123.8(4) . .
C34 C35 C36 116.1(4) . .
C34 C35 C30 124.5(4) . .
C36 C35 C30 119.4(4) . .
O4 C16 O3 124.6(4) . .
O4 C16 C12 118.2(4) . .
O3 C16 C12 117.2(4) . .
C37 N4 C33 115.0(4) . .
C37 N4 Co2 123.7(4) . .
C33 N4 Co2 121.3(3) . .
O2 C17 O1 120.2(5) . .
O2 C17 C14 120.1(5) . .
O1 C17 C14 119.6(5) . .
C28 N3 C32 114.8(4) . .
C28 N3 Co2 123.5(3) . 1_565
C32 N3 Co2 121.7(3) . 1_565
C2 C3 C4 121.9(4) . .
C4 C5 C6 121.8(4) . .
C4 C9 C10 115.1(3) . .
O6 C1 O5 126.0(4) . .
O6 C1 C2 116.7(4) . .
O5 C1 C2 117.2(4) . .
C24 C25 C26 117.2(5) . .
C24 C25 C20 123.4(5) . .
C26 C25 C20 119.4(4) . .
C28 C29 C30 121.2(5) . .
C12 C11 C10 122.6(4) . .
C7 C6 C5 119.5(4) . .
C7 C6 C8 120.5(4) . .
C5 C6 C8 119.9(4) . .
C19 C20 C21 115.8(4) . .
C19 C20 C25 123.5(5) . .
C21 C20 C25 120.7(5) . .
N1 C22 C21 123.9(5) . .
N2 C23 C24 122.4(5) . .
O8 C8 O7 119.1(5) . .
O8 C8 C6 121.0(5) . .
O7 C8 C6 119.8(5) . .
C14 C15 C10 122.9(4) . .
C27 C26 C25 121.0(5) . .
C15 C14 C13 117.8(4) . .
C15 C14 C17 120.8(4) . .
C13 C14 C17 121.4(4) . .
C11 C10 C15 116.0(4) . .
C11 C10 C9 123.0(4) . .
C15 C10 C9 121.0(4) . .
C25 C24 C23 119.7(6) . .
C37 C36 C35 117.2(5) . .
C20 C21 C22 119.9(5) . .
C20 C19 C18 121.4(5) . .
N1 C18 C19 123.6(5) . .
N2 C27 C26 121.8(4) . .
C33 C34 C35 119.7(5) . .
C30 C31 C32 120.9(5) . .
N3 C28 C29 125.9(5) . .
N3 C32 C31 122.6(5) . .
N4 C37 C36 126.5(5) . .
N4 C33 C34 125.5(5) . .

loop_
_geom_bond_atom_site_label_1
_geom_bond_atom_site_label_2
_geom_bond_distance
_geom_bond_site_symmetry_2
Co1 O3 2.013(4) .
Co1 O5 2.025(3) 4
Co1 N1 2.159(3) .
Co1 N2 2.161(3) 1_545
Co1 O2 2.204(4) 3_554
Co1 O1 2.235(4) 3_554
Co2 O4 2.007(3) .
Co2 O6 2.026(4) 4
Co2 N3 2.142(3) 1_545
Co2 N4 2.182(3) .
Co2 O7 2.206(4) 3
Co2 O8 2.210(4) 3
O6 C1 1.245(6) .
O6 Co2 2.026(4) 4_455
O1 C17 1.258(6) .
O1 Co1 2.235(4) 3
O4 C16 1.257(5) .
O3 C16 1.261(6) .
O5 C1 1.252(5) .
O5 Co1 2.025(3) 4_455
N2 C23 1.311(6) .
N2 C27 1.333(6) .
N2 Co1 2.161(3) 1_565
O2 C17 1.248(6) .
O2 Co1 2.204(4) 3
N1 C22 1.284(6) .
N1 C18 1.333(6) .
O7 C8 1.266(6) .
O7 Co2 2.206(4) 3_554
C7 C6 1.383(6) .
C7 C2 1.417(6) .
O8 C8 1.265(6) .
O8 Co2 2.210(4) 3_554
C2 C3 1.377(6) .
C2 C1 1.501(6) .
C12 C13 1.352(6) .
C12 C11 1.374(6) .
C12 C16 1.502(6) .
C4 C5 1.375(6) .
C4 C3 1.411(5) .
C4 C9 1.509(6) .
C13 C14 1.407(6) .
C30 C31 1.350(7) .
C30 C29 1.361(7) .
C30 C35 1.489(5) .
C35 C34 1.381(7) .
C35 C36 1.427(7) .
N4 C37 1.302(6) .
N4 C33 1.328(6) .
C17 C14 1.486(7) .
N3 C28 1.265(6) .
N3 C32 1.339(6) .
N3 Co2 2.142(3) 1_565
C5 C6 1.407(6) .
C9 C10 1.515(6) .
C25 C24 1.329(8) .
C25 C26 1.388(8) .
C25 C20 1.510(5) .
C29 C28 1.357(6) .
C11 C10 1.393(5) .
C6 C8 1.487(7) .
C20 C19 1.317(7) .
C20 C21 1.369(8) .
C22 C21 1.396(6) .
C23 C24 1.432(6) .
C15 C14 1.359(6) .
C15 C10 1.399(6) .
C26 C27 1.376(6) .
C36 C37 1.365(6) .
C19 C18 1.375(6) .
C34 C33 1.343(6) .
C31 C32 1.393(6) .

loop_
_platon_squeeze_void_nr
_platon_squeeze_void_average_x
_platon_squeeze_void_average_y
_platon_squeeze_void_average_z
_platon_squeeze_void_volume
_platon_squeeze_void_count_electrons
_platon_squeeze_void_content
1 0.075 -0.278 0.519 2791 959 ' '
